data_4133214
loop_
_publ_author_name
'Hu, Bin'
'Bezpalko, Mark W.'
'Fei, Chao'
'Dickie, Diane A.'
'Foxman, Bruce M.'
'Deng, Li'

_publ_section_title
;
 Origin of and a Solution for Uneven Efficiency by Cinchona
 Alkaloid-Derived, Pseudoenantiomeric Catalysts for Asymmetric Reactions.
;
_journal_issue 42
_journal_name_full 'Journal of the American Chemical Society'
_journal_page_first 13913
_journal_page_last 13920
_journal_paper_doi 10.1021/jacs.8b09010
_journal_volume 140
_journal_year 2018
_chemical_absolute_configuration ad
_chemical_formula_sum 'C53 H47 Br Cl3 N3 O2'
_chemical_formula_weight 944.19
_chemical_name_common binh-02-60
_space_group_crystal_system tetragonal
_space_group_IT_number 96
_space_group_name_Hall 'P 4nw 2abw'
_space_group_name_H-M_alt 'P 43 21 2'
_atom_sites_solution_hydrogens geom
_cell_angle_alpha 90
_cell_angle_beta 90
_cell_angle_gamma 90
_cell_formula_units_Z 8
_cell_length_a 15.5144(5)
_cell_length_b 15.5144(5)
_cell_length_c 53.2848(17)
_cell_measurement_reflns_used 9920
_cell_measurement_temperature 120.(2)
_cell_measurement_theta_max 14.4579
_cell_measurement_theta_min 2.1820
_cell_volume 12825.5(7)
_computing_cell_refinement 'SAINT V8.38A (Bruker AXS Inc., 2017)'
_computing_data_collection 'Bruker Instrument Service v2012.12.0.3'
_computing_data_reduction 'SAINT V8.38A (Bruker AXS Inc., 2017)'
_computing_structure_refinement 'SHELXL-2016/6 (Sheldrick, 2016)'
_computing_structure_solution 'SHELXT, VERSION 2014/5 (Sheldrick, 2014)'
_diffrn_ambient_temperature 120.(2)
_diffrn_detector_area_resol_mean 8.3333
_diffrn_measured_fraction_theta_full 0.999
_diffrn_measured_fraction_theta_max 0.999
_diffrn_measurement_device_type 'Bruker Kappa APEXII CCD'
_diffrn_measurement_method '\f and \w scans'
_diffrn_radiation_monochromator graphite
_diffrn_radiation_type 'Mo K\a'
_diffrn_radiation_wavelength 0.71073
_diffrn_reflns_av_R_equivalents 0.1016
_diffrn_reflns_av_unetI/netI 0.0458
_diffrn_reflns_limit_h_max 14
_diffrn_reflns_limit_h_min -14
_diffrn_reflns_limit_k_max 14
_diffrn_reflns_limit_k_min -14
_diffrn_reflns_limit_l_max 48
_diffrn_reflns_limit_l_min -48
_diffrn_reflns_number 107082
_diffrn_reflns_theta_full 18.91
_diffrn_reflns_theta_max 18.91
_diffrn_reflns_theta_min 1.37
_diffrn_source 'fine-focus tube'
_exptl_absorpt_coefficient_mu 0.798
_exptl_absorpt_correction_T_max 0.83
_exptl_absorpt_correction_T_min 0.65
_exptl_absorpt_correction_type multi-scan
_exptl_absorpt_process_details
;
SADABS V2016/2 - Bruker AXS area detector scaling and absorption correction
;
_exptl_crystal_colour yellow
_exptl_crystal_density_diffrn 0.978
_exptl_crystal_density_method 'not measured'
_exptl_crystal_description prism
_exptl_crystal_F_000 3904
_exptl_crystal_size_max 0.717
_exptl_crystal_size_mid 0.254
_exptl_crystal_size_min 0.242
_refine_diff_density_max 0.433
_refine_diff_density_min -0.243
_refine_ls_abs_structure_details
;

Flack x determined using 1229 quotients [(I+)-(I-)]/[(I+)+(I-)]
(Parsons, Flack and Wagner, Acta Cryst. B69 (2013) 249-259).
;
_refine_ls_abs_structure_Flack 0.060(7)
_refine_ls_extinction_method none
_refine_ls_goodness_of_fit_ref 1.025
_refine_ls_hydrogen_treatment constr
_refine_ls_matrix_type full
_refine_ls_number_parameters 536
_refine_ls_number_reflns 5081
_refine_ls_number_restraints 505
_refine_ls_restrained_S_all 0.986
_refine_ls_R_factor_all 0.0970
_refine_ls_R_factor_gt 0.0618
_refine_ls_shift/su_max 0.001
_refine_ls_shift/su_mean 0.000
_refine_ls_structure_factor_coef Fsqd
_refine_ls_weighting_details 'w=1/[\s^2^(Fo^2^)+(0.0982P)^2^+18.1819P] where P=(Fo^2^+2Fc^2^)/3'
_refine_ls_weighting_scheme calc
_refine_ls_wR_factor_gt 0.1591
_refine_ls_wR_factor_ref 0.1849
_reflns_number_gt 3767
_reflns_number_total 5081
_reflns_threshold_expression 'I > 2\s(I)'
_cod_data_source_file Q-1.cif
_cod_data_source_block binh_02_60
_cod_depositor_comments
;
The following automatic conversions were performed:

data item '_exptl_absorpt_correction_type' value 'Multi-Scan' was
changed to 'multi-scan' in accordance with the
/home/saulius/struct/COD-crude-data/automatic-downloads/DataCite-retrospective/ACS/depositions/lib/dictionaries/cif_core.dic
dictionary named 'cif_core.dic' version 2.4.2 last updated on
2011-04-26.

Automatic conversion script
Id: cif_fix_values 6909 2019-04-08 15:41:33Z antanas 
;
_cod_original_cell_volume 12825.5(9)
_cod_database_code 4133214

loop_
_space_group_symop_operation_xyz
'x, y, z'
'-x, -y, z+1/2'
'-y+1/2, x+1/2, z+3/4'
'y+1/2, -x+1/2, z+1/4'
'-x+1/2, y+1/2, -z+3/4'
'x+1/2, -y+1/2, -z+1/4'
'y, x, -z'
'-y, -x, -z+1/2'

loop_
_atom_site_type_symbol
_atom_site_label
_atom_site_fract_x
_atom_site_fract_y
_atom_site_fract_z
_atom_site_U_iso_or_equiv
_atom_site_adp_type
_atom_site_calc_flag
_atom_site_refinement_flags_adp
_atom_site_refinement_flags_posn
_atom_site_occupancy
Br Br1 0.48741(9) 0.72458(12) 0.59578(2) 0.1087(7) Uani d . . 1
Cl Cl1 1.0558(5) 0.9590(7) 0.52854(10) 0.259(5) Uani d . . 1
O O1 0.8273(7) 0.8132(8) 0.57833(16) 0.108(3) Uani d . . 1
O O2 0.4497(7) 1.0026(7) 0.5930(2) 0.112(3) Uani d . . 1
N N1 0.7265(8) 0.6522(8) 0.58103(19) 0.099(3) Uani d . . 1
N N2 0.7942(12) 0.9383(12) 0.5602(3) 0.134(5) Uani d . . 1
N N3 0.9019(17) 1.0113(15) 0.5353(3) 0.174(7) Uani d . . 1
C C1 0.7428(10) 0.8166(10) 0.5899(2) 0.101(4) Uani d . . 1
H H1 0.699396 0.832616 0.576858 0.121 Uiso calc U R 1
C C2 0.7205(9) 0.7267(10) 0.6002(2) 0.096(4) Uani d . . 1
H H2 0.659902 0.728621 0.606533 0.115 Uiso calc U R 1
C C3 0.7804(11) 0.6945(12) 0.6225(3) 0.118(5) Uani d . . 1
H H3A 0.834596 0.72814 0.62228 0.142 Uiso calc U R 1
H H3B 0.750967 0.706373 0.638624 0.142 Uiso calc U R 1
C C4 0.8007(12) 0.6056(13) 0.6213(3) 0.118(5) Uani d . . 1
H H4 0.830167 0.589431 0.637309 0.141 Uiso calc U R 1
C C5 0.8616(10) 0.5837(13) 0.5996(2) 0.128(6) Uani d . . 1
H H5A 0.918607 0.611066 0.602093 0.154 Uiso calc U R 1
H H5B 0.869502 0.520602 0.59814 0.154 Uiso calc U R 1
C C6 0.8170(11) 0.6199(11) 0.5763(2) 0.114(5) Uani d . . 1
H H6A 0.852121 0.667956 0.569609 0.137 Uiso calc U R 1
H H6B 0.814859 0.574373 0.563324 0.137 Uiso calc U R 1
C C7 0.6759(11) 0.5753(11) 0.5928(2) 0.121(5) Uani d . . 1
H H7A 0.67608 0.525723 0.581098 0.146 Uiso calc U R 1
H H7B 0.615319 0.592364 0.595865 0.146 Uiso calc U R 1
C C8 0.7209(11) 0.5490(11) 0.6186(2) 0.105(4) Uani d . . 1
H H8 0.737847 0.486769 0.618211 0.126 Uiso calc U R 1
C C9 0.6572(13) 0.5650(13) 0.6396(3) 0.131(6) Uani d . . 1
H H9 0.616503 0.609877 0.636909 0.157 Uiso calc U R 1
C C10 0.652(2) 0.528(2) 0.6589(4) 0.30(2) Uani d . . 1
H H10A 0.691368 0.482408 0.662527 0.361 Uiso calc U R 1
H H10B 0.609413 0.543521 0.670748 0.361 Uiso calc U R 1
C C11 0.6793(9) 0.6774(10) 0.5566(2) 0.092(4) Uani d . . 1
H H11A 0.618168 0.68926 0.560584 0.11 Uiso calc U R 1
H H11B 0.704907 0.731406 0.550071 0.11 Uiso calc U R 1
C C12 0.6830(10) 0.6088(10) 0.5358(2) 0.084(4) Uani d . . 1
C C13 0.6165(10) 0.5479(10) 0.5342(2) 0.081(4) Uani d . . 1
C C14 0.5418(10) 0.5461(10) 0.5491(3) 0.091(4) Uani d . . 1
H H14 0.532319 0.592383 0.56042 0.11 Uiso calc U R 1
C C15 0.4824(10) 0.4815(10) 0.5482(3) 0.094(4) Uani d . . 1
H H15 0.434675 0.482217 0.559422 0.113 Uiso calc U R 1
C C16 0.4908(13) 0.4167(12) 0.5316(4) 0.140(7) Uani d . . 1
H H16 0.448866 0.372127 0.53145 0.168 Uiso calc U R 1
C C17 0.5568(12) 0.4133(11) 0.5153(3) 0.118(5) Uani d . . 1
H H17 0.559422 0.367771 0.503406 0.141 Uiso calc U R 1
C C18 0.6252(12) 0.4792(11) 0.5157(3) 0.105(5) Uani d . . 1
C C19 0.6906(11) 0.4831(10) 0.4986(3) 0.097(4) Uani d . . 1
H H19 0.694826 0.43805 0.486595 0.116 Uiso calc U R 1
C C20 0.7526(11) 0.5499(10) 0.4976(3) 0.096(4) Uani d . . 1
C C21 0.8121(12) 0.5520(11) 0.4790(3) 0.105(5) Uani d . . 1
H H21 0.811367 0.508657 0.466438 0.126 Uiso calc U R 1
C C22 0.8710(12) 0.6130(12) 0.4782(3) 0.110(5) Uani d . . 1
H H22 0.913073 0.613266 0.465223 0.132 Uiso calc U R 1
C C23 0.8708(12) 0.6794(11) 0.4971(3) 0.124(6) Uani d . . 1
H H23 0.911798 0.724821 0.496399 0.148 Uiso calc U R 1
C C24 0.8117(11) 0.6767(11) 0.5159(3) 0.107(5) Uani d . . 1
H H24 0.813496 0.720055 0.528496 0.128 Uiso calc U R 1
C C25 0.7509(11) 0.6152(10) 0.5174(2) 0.085(4) Uani d . . 1
C C26 0.7402(12) 0.8848(11) 0.6111(3) 0.114(5) Uani d . . 1
C C27 0.8119(12) 0.8959(12) 0.6238(3) 0.129(6) Uani d . . 1
H H27 0.862727 0.863852 0.620413 0.155 Uiso calc U R 1
C C28 0.8077(16) 0.9627(15) 0.6441(4) 0.158(8) Uani d . . 1
H H28 0.858295 0.969948 0.653892 0.19 Uiso calc U R 1
C C29 0.7479(17) 1.0078(15) 0.6492(4) 0.156(8) Uani d . . 1
H H29 0.750343 1.045637 0.663222 0.187 Uiso calc U R 1
C C30 0.6786(16) 1.0039(13) 0.6350(4) 0.143(7) Uani d . . 1
C C31 0.6054(17) 1.0527(16) 0.6393(3) 0.163(8) Uani d . . 1
H H31 0.606542 1.09102 0.653204 0.196 Uiso calc U R 1
C C32 0.5341(14) 1.0506(11) 0.6258(3) 0.125(6) Uani d . . 1
H H32 0.488437 1.088986 0.62983 0.15 Uiso calc U R 1
C C33 0.5242(12) 0.9929(11) 0.6057(3) 0.104(5) Uani d . . 1
C C34 0.5935(10) 0.9364(10) 0.6017(2) 0.090(4) Uani d . . 1
H H34 0.588184 0.895355 0.58859 0.108 Uiso calc U R 1
C C35 0.6680(12) 0.9359(11) 0.6154(3) 0.107(5) Uani d . . 1
C C36 0.4459(12) 0.9516(12) 0.5712(3) 0.137(6) Uani d . . 1
H H36A 0.409602 0.980246 0.558651 0.206 Uiso calc U R 1
H H36B 0.4213 0.895197 0.575301 0.206 Uiso calc U R 1
H H36C 0.504128 0.944024 0.564423 0.206 Uiso calc U R 1
C C37 0.8527(14) 0.8795(16) 0.5640(3) 0.117(5) Uani d . . 1
C C38 0.9361(14) 0.8745(17) 0.5543(3) 0.141(6) Uani d . . 1
C C39 0.9917(8) 0.8032(9) 0.5592(2) 0.144(6) Uani d . G 1
C C40 1.0078(7) 0.7754(9) 0.58357(18) 0.142(6) Uani d . G 1
H H40 0.984892 0.806482 0.597406 0.171 Uiso calc U R 1
C C41 1.0573(8) 0.7021(10) 0.58768(18) 0.156(8) Uani d . G 1
H H41 1.068302 0.683084 0.604324 0.188 Uiso calc U R 1
C C42 1.0908(8) 0.6566(9) 0.5674(3) 0.199(10) Uani d . G 1
H H42 1.124691 0.606484 0.570243 0.238 Uiso calc U R 1
C C43 1.0748(9) 0.6844(12) 0.5431(2) 0.222(12) Uani d . G 1
H H43 1.097674 0.653282 0.529243 0.266 Uiso calc U R 1
C C44 1.0252(9) 0.7577(12) 0.53897(15) 0.225(12) Uani d . G 1
H H44 1.014265 0.77668 0.522324 0.27 Uiso calc U R 1
C C45 0.9536(15) 0.948(2) 0.5421(3) 0.158(7) Uani d . . 1
C C46 0.8247(19) 1.0049(16) 0.5462(3) 0.155(6) Uani d . . 1
C C47 0.7518(12) 1.0753(10) 0.5407(3) 0.191(9) Uani d . G 1
C C48 0.7672(11) 1.1354(12) 0.5219(2) 0.237(12) Uani d . G 1
H H48 0.819331 1.133322 0.512589 0.285 Uiso calc U R 1
C C49 0.7062(15) 1.1986(10) 0.5167(3) 0.35(2) Uani d . G 1
H H49 0.716731 1.239761 0.503889 0.42 Uiso calc U R 1
C C50 0.6299(14) 1.2017(11) 0.5304(3) 0.292(16) Uani d . G 1
H H50 0.588261 1.244924 0.526848 0.351 Uiso calc U R 1
C C51 0.6145(11) 1.1416(13) 0.5492(3) 0.303(19) Uani d . G 1
H H51 0.562391 1.143647 0.558506 0.364 Uiso calc U R 1
C C52 0.6755(13) 1.0783(10) 0.5544(2) 0.236(13) Uani d . G 1
H H52 0.66499 1.037207 0.567206 0.283 Uiso calc U R 1
Cl Cl2 0.2990(4) 0.6436(6) 0.54593(12) 0.206(3) Uani d . D 1
Cl Cl3 0.2947(5) 0.8229(6) 0.53506(13) 0.227(3) Uani d . D 1
C C53 0.2828(14) 0.7473(11) 0.5581(4) 0.202(8) Uani d . D 1
H H53A 0.224233 0.751455 0.565364 0.242 Uiso calc U R 1
H H53B 0.325018 0.758387 0.57168 0.242 Uiso calc U R 1

loop_
_atom_site_aniso_label
_atom_site_aniso_U_11
_atom_site_aniso_U_22
_atom_site_aniso_U_33
_atom_site_aniso_U_12
_atom_site_aniso_U_13
_atom_site_aniso_U_23
Br1 0.0889(11) 0.1695(17) 0.0678(9) -0.0044(10) 0.0020(8) -0.0250(10)
Cl1 0.216(6) 0.459(13) 0.103(4) -0.157(8) 0.021(4) 0.039(6)
O1 0.104(7) 0.169(10) 0.051(6) -0.018(7) 0.011(5) -0.016(6)
O2 0.122(8) 0.105(8) 0.109(8) 0.012(7) 0.015(7) -0.007(7)
N1 0.110(9) 0.131(9) 0.055(7) 0.004(8) -0.034(6) -0.005(6)
N2 0.175(15) 0.173(14) 0.055(9) -0.013(10) 0.008(9) -0.016(9)
N3 0.261(17) 0.227(19) 0.033(9) -0.093(13) -0.020(11) 0.016(11)
C1 0.110(10) 0.149(10) 0.043(8) -0.013(10) -0.005(7) -0.021(7)
C2 0.097(10) 0.147(10) 0.043(7) -0.001(9) -0.009(7) -0.013(7)
C3 0.116(12) 0.165(12) 0.074(9) 0.004(11) -0.031(8) -0.010(10)
C4 0.126(13) 0.167(14) 0.061(8) 0.014(10) -0.022(8) 0.008(10)
C5 0.113(11) 0.216(18) 0.056(8) 0.030(11) -0.010(8) 0.012(10)
C6 0.121(10) 0.180(16) 0.041(7) 0.038(10) -0.019(8) -0.017(8)
C7 0.157(13) 0.148(13) 0.059(8) 0.003(10) -0.007(8) 0.002(8)
C8 0.118(11) 0.133(12) 0.065(8) 0.020(9) 0.000(7) -0.003(8)
C9 0.170(15) 0.164(17) 0.058(8) 0.020(12) 0.010(9) 0.000(10)
C10 0.46(5) 0.33(4) 0.112(17) 0.15(4) 0.10(2) 0.09(2)
C11 0.087(10) 0.139(12) 0.049(7) -0.001(9) -0.020(7) -0.005(7)
C12 0.079(10) 0.118(11) 0.056(8) 0.016(7) -0.034(7) 0.000(7)
C13 0.081(9) 0.115(11) 0.048(8) 0.032(7) -0.034(6) -0.013(7)
C14 0.090(11) 0.101(12) 0.083(10) 0.028(8) -0.019(7) -0.016(9)
C15 0.083(10) 0.096(12) 0.105(10) 0.032(8) -0.007(9) -0.016(8)
C16 0.136(15) 0.118(14) 0.166(17) 0.005(12) 0.021(12) -0.056(11)
C17 0.135(14) 0.112(13) 0.107(12) 0.038(9) -0.002(10) -0.034(10)
C18 0.135(13) 0.108(12) 0.072(10) 0.036(9) -0.013(8) -0.022(8)
C19 0.129(13) 0.088(11) 0.072(9) 0.042(8) -0.014(8) -0.010(8)
C20 0.135(13) 0.113(11) 0.041(8) 0.026(8) -0.035(8) -0.005(8)
C21 0.157(15) 0.117(13) 0.042(8) 0.019(9) -0.021(8) -0.014(9)
C22 0.151(15) 0.128(14) 0.050(8) 0.022(10) -0.023(9) 0.005(8)
C23 0.174(16) 0.141(14) 0.055(9) -0.010(11) 0.010(9) -0.005(9)
C24 0.155(14) 0.122(13) 0.043(8) -0.008(9) 0.002(8) 0.010(9)
C25 0.122(12) 0.094(10) 0.041(7) 0.030(8) -0.018(7) 0.006(7)
C26 0.129(12) 0.147(13) 0.067(9) 0.021(10) -0.037(9) -0.039(9)
C27 0.125(13) 0.185(17) 0.077(11) 0.012(12) -0.035(9) -0.037(10)
C28 0.170(19) 0.18(2) 0.126(15) -0.024(13) -0.063(14) -0.059(13)
C29 0.22(2) 0.16(2) 0.081(12) 0.008(14) -0.046(13) -0.050(12)
C30 0.192(17) 0.127(15) 0.109(14) 0.012(12) -0.038(12) -0.039(11)
C31 0.22(2) 0.21(2) 0.070(12) 0.039(15) 0.010(11) -0.031(14)
C32 0.192(17) 0.098(12) 0.086(12) 0.033(13) 0.017(10) -0.015(9)
C33 0.124(11) 0.097(12) 0.090(10) 0.009(9) 0.034(8) 0.001(8)
C34 0.108(10) 0.104(11) 0.058(8) 0.003(8) 0.011(7) -0.023(8)
C35 0.115(11) 0.125(13) 0.081(10) 0.001(9) -0.009(8) -0.022(8)
C36 0.160(16) 0.151(16) 0.101(11) 0.007(13) 0.007(11) -0.009(10)
C37 0.121(13) 0.189(16) 0.039(10) -0.036(10) -0.008(10) -0.014(10)
C38 0.133(15) 0.25(2) 0.041(10) -0.046(11) 0.012(10) 0.015(11)
C39 0.101(14) 0.27(2) 0.060(8) -0.045(11) -0.007(9) -0.003(11)
C40 0.095(13) 0.26(2) 0.067(8) -0.036(12) -0.015(9) -0.012(11)
C41 0.100(15) 0.31(3) 0.060(9) -0.013(13) -0.005(9) 0.015(12)
C42 0.113(16) 0.37(3) 0.112(12) 0.023(17) 0.001(13) -0.030(16)
C43 0.14(2) 0.44(4) 0.090(11) 0.05(2) 0.016(13) -0.043(18)
C44 0.19(2) 0.41(4) 0.077(11) 0.04(2) 0.005(13) -0.026(15)
C45 0.183(14) 0.26(2) 0.034(11) -0.108(12) -0.029(11) 0.008(12)
C46 0.261(18) 0.160(15) 0.043(12) -0.053(13) -0.010(11) -0.043(9)
C47 0.36(3) 0.170(18) 0.045(11) 0.011(17) -0.002(15) -0.021(10)
C48 0.47(4) 0.20(2) 0.041(10) -0.05(2) -0.054(16) 0.005(11)
C49 0.63(6) 0.16(3) 0.26(4) 0.06(3) 0.14(4) 0.07(2)
C50 0.55(5) 0.20(3) 0.13(2) 0.00(3) 0.01(3) 0.017(17)
C51 0.56(5) 0.16(2) 0.19(3) 0.17(3) 0.14(3) 0.047(17)
C52 0.41(3) 0.19(2) 0.112(16) 0.09(2) 0.048(19) -0.028(15)
Cl2 0.133(5) 0.332(9) 0.153(5) 0.054(6) 0.023(4) 0.000(5)
Cl3 0.193(6) 0.316(9) 0.173(6) 0.049(6) -0.017(5) -0.053(6)
C53 0.148(17) 0.36(2) 0.101(13) 0.00(2) -0.015(13) -0.061(13)

loop_
_atom_type_symbol
_atom_type_description
_atom_type_scat_dispersion_real
_atom_type_scat_dispersion_imag
_atom_type_scat_source
C C 0.0033 0.0016 'International Tables Vol C Tables 4.2.6.8 and 6.1.1.4'
H H 0.0000 0.0000 'International Tables Vol C Tables 4.2.6.8 and 6.1.1.4'
Br Br -0.2901 2.4595 'International Tables Vol C Tables 4.2.6.8 and 6.1.1.4'
Cl Cl 0.1484 0.1585 'International Tables Vol C Tables 4.2.6.8 and 6.1.1.4'
N N 0.0061 0.0033 'International Tables Vol C Tables 4.2.6.8 and 6.1.1.4'
O O 0.0106 0.0060 'International Tables Vol C Tables 4.2.6.8 and 6.1.1.4'

loop_
_geom_angle_atom_site_label_1
_geom_angle_atom_site_label_2
_geom_angle_atom_site_label_3
_geom_angle
C37 O1 C1 118.7(16)
C33 O2 C36 112.7(13)
C6 N1 C2 114.5(11)
C6 N1 C11 112.6(10)
C2 N1 C11 109.8(11)
C6 N1 C7 106.3(12)
C2 N1 C7 106.1(11)
C11 N1 C7 107.0(10)
C37 N2 C46 112.(2)
C45 N3 C46 112.(2)
O1 C1 C2 108.7(13)
O1 C1 C26 111.1(12)
C2 C1 C26 110.8(11)
O1 C1 H1 108.7
C2 C1 H1 108.7
C26 C1 H1 108.7
C1 C2 N1 115.6(10)
C1 C2 C3 114.7(12)
N1 C2 C3 103.0(11)
C1 C2 H2 107.7
N1 C2 H2 107.7
C3 C2 H2 107.7
C4 C3 C2 113.7(13)
C4 C3 H3A 108.8
C2 C3 H3A 108.8
C4 C3 H3B 108.8
C2 C3 H3B 108.8
H3A C3 H3B 107.7
C3 C4 C8 112.6(17)
C3 C4 C5 112.8(17)
C8 C4 C5 107.6(14)
C3 C4 H4 107.9
C8 C4 H4 107.9
C5 C4 H4 107.9
C6 C5 C4 104.6(12)
C6 C5 H5A 110.8
C4 C5 H5A 110.8
C6 C5 H5B 110.8
C4 C5 H5B 110.8
H5A C5 H5B 108.9
N1 C6 C5 114.0(11)
N1 C6 H6A 108.7
C5 C6 H6A 108.7
N1 C6 H6B 108.7
C5 C6 H6B 108.7
H6A C6 H6B 107.6
N1 C7 C8 108.7(13)
N1 C7 H7A 109.9
C8 C7 H7A 109.9
N1 C7 H7B 109.9
C8 C7 H7B 109.9
H7A C7 H7B 108.3
C9 C8 C4 111.5(14)
C9 C8 C7 107.9(13)
C4 C8 C7 106.8(13)
C9 C8 H8 110.2
C4 C8 H8 110.2
C7 C8 H8 110.2
C10 C9 C8 127.(2)
C10 C9 H9 116.4
C8 C9 H9 116.4
C9 C10 H10A 120.0
C9 C10 H10B 120.0
H10A C10 H10B 120.0
C12 C11 N1 114.5(11)
C12 C11 H11A 108.6
N1 C11 H11A 108.6
C12 C11 H11B 108.6
N1 C11 H11B 108.6
H11A C11 H11B 107.6
C13 C12 C25 122.7(14)
C13 C12 C11 119.0(14)
C25 C12 C11 118.0(14)
C12 C13 C14 125.8(15)
C12 C13 C18 117.9(15)
C14 C13 C18 116.3(16)
C15 C14 C13 123.7(15)
C15 C14 H14 118.2
C13 C14 H14 118.2
C16 C15 C14 120.3(17)
C16 C15 H15 119.8
C14 C15 H15 119.8
C15 C16 C17 122.0(19)
C15 C16 H16 119.0
C17 C16 H16 119.0
C16 C17 C18 120.7(17)
C16 C17 H17 119.6
C18 C17 H17 119.6
C19 C18 C13 119.0(18)
C19 C18 C17 123.9(16)
C13 C18 C17 116.8(16)
C18 C19 C20 124.4(17)
C18 C19 H19 117.8
C20 C19 H19 117.8
C21 C20 C19 120.7(16)
C21 C20 C25 121.6(17)
C19 C20 C25 117.7(16)
C22 C21 C20 121.1(17)
C22 C21 H21 119.4
C20 C21 H21 119.4
C21 C22 C23 119.2(18)
C21 C22 H22 120.4
C23 C22 H22 120.4
C24 C23 C22 119.7(17)
C24 C23 H23 120.1
C22 C23 H23 120.1
C25 C24 C23 122.6(17)
C25 C24 H24 118.7
C23 C24 H24 118.7
C24 C25 C12 126.9(15)
C24 C25 C20 115.8(16)
C12 C25 C20 117.2(16)
C27 C26 C35 121.4(16)
C27 C26 C1 116.4(16)
C35 C26 C1 122.1(15)
C26 C27 C28 115.2(18)
C26 C27 H27 122.4
C28 C27 H27 122.4
C29 C28 C27 127.(2)
C29 C28 H28 116.4
C27 C28 H28 116.4
C28 C29 C30 118.(2)
C28 C29 H29 120.8
C30 C29 H29 120.8
C29 C30 C31 123.(2)
C29 C30 C35 122.(2)
C31 C30 C35 114.(2)
C32 C31 C30 126.(2)
C32 C31 H31 117.1
C30 C31 H31 117.1
C31 C32 C33 122.(2)
C31 C32 H32 119.2
C33 C32 H32 119.2
O2 C33 C34 130.8(16)
O2 C33 C32 113.8(17)
C34 C33 C32 115.3(18)
C35 C34 C33 124.9(16)
C35 C34 H34 117.6
C33 C34 H34 117.6
C34 C35 C26 126.6(16)
C34 C35 C30 117.5(17)
C26 C35 C30 115.4(17)
O2 C36 H36A 109.5
O2 C36 H36B 109.5
H36A C36 H36B 109.5
O2 C36 H36C 109.5
H36A C36 H36C 109.5
H36B C36 H36C 109.5
N2 C37 O1 115.(2)
N2 C37 C38 129.(2)
O1 C37 C38 116.(2)
C45 C38 C37 109.(2)
C45 C38 C39 129.(2)
C37 C38 C39 122.(2)
C40 C39 C44 120.0
C40 C39 C38 121.4(12)
C44 C39 C38 118.4(12)
C41 C40 C39 120.0
C41 C40 H40 120.0
C39 C40 H40 120.0
C40 C41 C42 120.0
C40 C41 H41 120.0
C42 C41 H41 120.0
C41 C42 C43 120.0
C41 C42 H42 120.0
C43 C42 H42 120.0
C44 C43 C42 120.0
C44 C43 H43 120.0
C42 C43 H43 120.0
C43 C44 C39 120.0
C43 C44 H44 120.0
C39 C44 H44 120.0
N3 C45 C38 130.(3)
N3 C45 Cl1 112.(2)
C38 C45 Cl1 118.(2)
N3 C46 N2 127.(3)
N3 C46 C47 120.(2)
N2 C46 C47 112.(2)
C48 C47 C52 120.0
C48 C47 C46 118.0(16)
C52 C47 C46 122.0(16)
C47 C48 C49 120.0
C47 C48 H48 120.0
C49 C48 H48 120.0
C50 C49 C48 120.0
C50 C49 H49 120.0
C48 C49 H49 120.0
C51 C50 C49 120.0
C51 C50 H50 120.0
C49 C50 H50 120.0
C50 C51 C52 120.0
C50 C51 H51 120.0
C52 C51 H51 120.0
C51 C52 C47 120.0
C51 C52 H52 120.0
C47 C52 H52 120.0
Cl3 C53 Cl2 110.4(11)
Cl3 C53 H53A 109.6
Cl2 C53 H53A 109.6
Cl3 C53 H53B 109.6
Cl2 C53 H53B 109.6
H53A C53 H53B 108.1

loop_
_geom_bond_atom_site_label_1
_geom_bond_atom_site_label_2
_geom_bond_distance
Cl1 C45 1.75(2)
O1 C37 1.34(2)
O1 C1 1.450(16)
O2 C33 1.346(18)
O2 C36 1.409(17)
N1 C6 1.512(18)
N1 C2 1.543(16)
N1 C11 1.545(15)
N1 C7 1.559(18)
N2 C37 1.30(2)
N2 C46 1.36(3)
N3 C45 1.32(3)
N3 C46 1.33(3)
C1 C2 1.538(19)
C1 C26 1.547(19)
C1 H1 1.0
C2 C3 1.590(18)
C2 H2 1.0
C3 C4 1.42(2)
C3 H3A 0.99
C3 H3B 0.99
C4 C8 1.52(2)
C4 C5 1.53(2)
C4 H4 1.0
C5 C6 1.527(18)
C5 H5A 0.99
C5 H5B 0.99
C6 H6A 0.99
C6 H6B 0.99
C7 C8 1.596(19)
C7 H7A 0.99
C7 H7B 0.99
C8 C9 1.51(2)
C8 H8 1.0
C9 C10 1.18(2)
C9 H9 0.95
C10 H10A 0.95
C10 H10B 0.95
C11 C12 1.536(18)
C11 H11A 0.99
C11 H11B 0.99
C12 C13 1.401(19)
C12 C25 1.44(2)
C13 C14 1.406(19)
C13 C18 1.46(2)
C14 C15 1.363(19)
C14 H14 0.95
C15 C16 1.34(2)
C15 H15 0.95
C16 C17 1.35(2)
C16 H16 0.95
C17 C18 1.47(2)
C17 H17 0.95
C18 C19 1.37(2)
C19 C20 1.414(19)
C19 H19 0.95
C20 C21 1.35(2)
C20 C25 1.465(19)
C21 C22 1.32(2)
C21 H21 0.95
C22 C23 1.44(2)
C22 H22 0.95
C23 C24 1.36(2)
C23 H23 0.95
C24 C25 1.345(19)
C24 H24 0.95
C26 C27 1.31(2)
C26 C35 1.39(2)
C27 C28 1.50(2)
C27 H27 0.95
C28 C29 1.19(2)
C28 H28 0.95
C29 C30 1.32(3)
C29 H29 0.95
C30 C31 1.38(3)
C30 C35 1.49(2)
C31 C32 1.32(3)
C31 H31 0.95
C32 C33 1.41(2)
C32 H32 0.95
C33 C34 1.40(2)
C34 C35 1.367(19)
C34 H34 0.95
C36 H36A 0.98
C36 H36B 0.98
C36 H36C 0.98
C37 C38 1.40(3)
C38 C45 1.34(3)
C38 C39 1.43(3)
C39 C40 1.39
C39 C44 1.39
C40 C41 1.39
C40 H40 0.95
C41 C42 1.39
C41 H41 0.95
C42 C43 1.39
C42 H42 0.95
C43 C44 1.39
C43 H43 0.95
C44 H44 0.95
C46 C47 1.60(3)
C47 C48 1.39
C47 C52 1.39
C48 C49 1.39
C48 H48 0.95
C49 C50 1.39
C49 H49 0.95
C50 C51 1.39
C50 H50 0.95
C51 C52 1.39
C51 H51 0.95
C52 H52 0.95
Cl2 C53 1.753(17)
Cl3 C53 1.708(17)
C53 H53A 0.99
C53 H53B 0.99
